data_7240352
loop_
_publ_author_name
'Fritzsche, Ana-Maria'
'Scholz, Sebastian'
'Krasowska, Ma\/lgorzata'
'Bhattacharyya, Kalishankar'
'Toma, Ana Maria'
'Silvestru, Cristian'
'Korb, Marcus'
'R\"uffer, Tobias'
'Lang, Heinrich'
'Auer, Alexander A.'
'Mehring, Michael'

_publ_section_title
;
 Evaluation of bismuth-based dispersion energy donors - synthesis,
 structure and theoretical study of 2-biphenylbismuth(iii) derivatives.
;
_journal_issue 18
_journal_name_full 'Physical chemistry chemical physics : PCCP'
_journal_page_first 10189
_journal_page_last 10211
_journal_paper_doi 10.1039/c9cp06924k
_journal_volume 22
_journal_year 2020
_chemical_formula_moiety 'C24 H18 Bi I'
_chemical_formula_sum 'C24 H19 Bi I'
_chemical_formula_weight 643.27
_space_group_crystal_system triclinic
_space_group_IT_number 2
_space_group_name_Hall '-P 1'
_space_group_name_H-M_alt 'P -1'
_atom_sites_solution_hydrogens geom
_audit_creation_method SHELXL-2013
_audit_update_record
;
2020-04-16 deposited with the CCDC.	2020-04-20 downloaded from the CCDC.
;
_cell_angle_alpha 108.743(3)
_cell_angle_beta 99.713(3)
_cell_angle_gamma 103.712(3)
_cell_formula_units_Z 2
_cell_length_a 9.3194(9)
_cell_length_b 9.6034(9)
_cell_length_c 12.8339(12)
_cell_measurement_reflns_used 9873
_cell_measurement_temperature 100
_cell_measurement_theta_max 31.5399
_cell_measurement_theta_min 3.1087
_cell_volume 1018.57(17)
_computing_cell_refinement 'SAINT V8.38A (Bruker AXS Inc., 2017)'
_computing_data_collection 'bruker instrument service APEX3v2017.3-0'
_computing_data_reduction 'SAINT V8.38A (Bruker AXS Inc., 2017)'
_computing_structure_refinement 'SHELXL-2013 (Sheldrick, 2013)'
_computing_structure_solution 'SHELXS-2013 (Sheldrick, 2013)'
_diffrn_ambient_temperature 100
_diffrn_measured_fraction_theta_full 0.995
_diffrn_measured_fraction_theta_max 0.995
_diffrn_measurement_device_type 'bruker venture d8'
_diffrn_measurement_method '\w scans'
_diffrn_radiation_type MoK\a
_diffrn_radiation_wavelength 0.71073
_diffrn_reflns_av_R_equivalents 0.0443
_diffrn_reflns_av_unetI/netI 0.0314
_diffrn_reflns_Laue_measured_fraction_full 0.995
_diffrn_reflns_Laue_measured_fraction_max 0.995
_diffrn_reflns_limit_h_max 11
_diffrn_reflns_limit_h_min -11
_diffrn_reflns_limit_k_max 11
_diffrn_reflns_limit_k_min -11
_diffrn_reflns_limit_l_max 15
_diffrn_reflns_limit_l_min -15
_diffrn_reflns_number 15873
_diffrn_reflns_point_group_measured_fraction_full 0.995
_diffrn_reflns_point_group_measured_fraction_max 0.995
_diffrn_reflns_theta_full 25.000
_diffrn_reflns_theta_max 24.997
_diffrn_reflns_theta_min 3.396
_exptl_absorpt_coefficient_mu 10.174
_exptl_absorpt_correction_T_max 0.14
_exptl_absorpt_correction_T_min 0.04
_exptl_absorpt_correction_type 'Numerical Mu From Formula'
_exptl_absorpt_process_details
;
SADABS-2016/2 - Bruker AXS area detector scaling and absorption correction
;
_exptl_crystal_colour 'clear light yellow'
_exptl_crystal_density_diffrn 2.097
_exptl_crystal_description block
_exptl_crystal_F_000 598
_exptl_crystal_size_max 0.416
_exptl_crystal_size_mid 0.347
_exptl_crystal_size_min 0.312
_refine_diff_density_max 4.718
_refine_diff_density_min -1.012
_refine_diff_density_rms 0.260
_refine_ls_extinction_method none
_refine_ls_goodness_of_fit_ref 1.087
_refine_ls_hydrogen_treatment constr
_refine_ls_matrix_type full
_refine_ls_number_parameters 235
_refine_ls_number_reflns 3558
_refine_ls_number_restraints 0
_refine_ls_restrained_S_all 1.087
_refine_ls_R_factor_all 0.0545
_refine_ls_R_factor_gt 0.0526
_refine_ls_shift/su_max 0.000
_refine_ls_shift/su_mean 0.000
_refine_ls_structure_factor_coef Fsqd
_refine_ls_weighting_details 'w=1/[\s^2^(Fo^2^)+(0.0850P)^2^+8.8108P] where P=(Fo^2^+2Fc^2^)/3'
_refine_ls_weighting_scheme calc
_refine_ls_wR_factor_gt 0.1411
_refine_ls_wR_factor_ref 0.1427
_reflns_Friedel_coverage 0.000
_reflns_number_gt 3356
_reflns_number_total 3558
_reflns_threshold_expression 'I > 2\s(I)'
_cod_data_source_file c9cp06924k2.cif
_cod_data_source_block shelx_CCDC2
_cod_depositor_comments 'Adding full bibliography for 7240350--7240358.cif.'
_cod_database_code 7240352
_shelx_space_group_comment
;
The symmetry employed for this shelxl refinement is uniquely defined
by the following loop, which should always be used as a source of
symmetry information in preference to the above space-group names.
They are only intended as comments.
;
_shelxl_version_number 2013-4

loop_
_space_group_symop_operation_xyz
'x, y, z'
'-x, -y, -z'

loop_
_atom_site_label
_atom_site_type_symbol
_atom_site_fract_x
_atom_site_fract_y
_atom_site_fract_z
_atom_site_U_iso_or_equiv
_atom_site_adp_type
_atom_site_occupancy
_atom_site_site_symmetry_order
_atom_site_calc_flag
_atom_site_refinement_flags_posn
_atom_site_refinement_flags_adp
_atom_site_refinement_flags_occupancy
_atom_site_disorder_assembly
_atom_site_disorder_group
C1 C 0.2615(12) 0.8394(12) 0.1803(9) 0.044(2) Uani 1 1 d . . . . .
C2 C 0.2621(13) 0.9081(13) 0.1007(9) 0.045(2) Uani 1 1 d . . . . .
H2 H 0.3562 0.9703 0.0979 0.054 Uiso 1 1 calc R U . . .
C3 C 0.1294(15) 0.8873(15) 0.0265(10) 0.053(3) Uani 1 1 d . . . . .
H3 H 0.1314 0.9336 -0.0286 0.064 Uiso 1 1 calc R U . . .
C4 C -0.0110(14) 0.7979(14) 0.0306(10) 0.049(3) Uani 1 1 d . . . . .
H4 H -0.1038 0.7862 -0.0202 0.059 Uiso 1 1 calc R U . . .
C5 C -0.0138(13) 0.7287(13) 0.1069(9) 0.045(2) Uani 1 1 d . . . . .
H5 H -0.1085 0.6651 0.1075 0.054 Uiso 1 1 calc R U . . .
C6 C 0.1223(12) 0.7498(12) 0.1856(9) 0.041(2) Uani 1 1 d . . . . .
C7 C 0.1162(12) 0.6719(13) 0.2693(10) 0.043(2) Uani 1 1 d . . . . .
C8 C 0.0467(13) 0.5144(14) 0.2322(11) 0.050(3) Uani 1 1 d . . . . .
H8 H -0.0065 0.4566 0.1542 0.059 Uiso 1 1 calc R U . . .
C9 C 0.0540(15) 0.4404(15) 0.3079(12) 0.057(3) Uani 1 1 d . . . . .
H9 H 0.0088 0.3314 0.2817 0.068 Uiso 1 1 calc R U . . .
C10 C 0.1278(14) 0.5258(16) 0.4227(11) 0.055(3) Uani 1 1 d . . . . .
H10 H 0.1353 0.4737 0.4741 0.066 Uiso 1 1 calc R U . . .
C11 C 0.1852(11) 0.6712(16) 0.4603(9) 0.046(3) Uani 1 1 d . . . . .
H11 H 0.2317 0.7264 0.5397 0.055 Uiso 1 1 calc R U . . .
C12 C 0.1817(12) 0.7560(13) 0.3847(10) 0.046(2) Uani 1 1 d . . . . .
H12 H 0.2232 0.8656 0.4136 0.055 Uiso 1 1 calc R U . . .
C13 C 0.4817(12) 0.6310(12) 0.2338(9) 0.044(2) Uani 1 1 d . . . . .
C14 C 0.3999(13) 0.5361(13) 0.1234(10) 0.047(2) Uani 1 1 d . . . . .
H14 H 0.3290 0.5686 0.0821 0.057 Uiso 1 1 calc R U . . .
C15 C 0.4198(13) 0.3933(13) 0.0716(10) 0.048(2) Uani 1 1 d . . . . .
H15 H 0.3637 0.3285 -0.0048 0.058 Uiso 1 1 calc R U . . .
C16 C 0.5249(13) 0.3460(15) 0.1346(11) 0.052(3) Uani 1 1 d . . . . .
H16 H 0.5394 0.2485 0.1009 0.062 Uiso 1 1 calc R U . . .
C17 C 0.6055(14) 0.4409(13) 0.2440(11) 0.054(3) Uani 1 1 d . . . . .
H17 H 0.6772 0.4089 0.2851 0.064 Uiso 1 1 calc R U . . .
C18 C 0.5852(12) 0.5838(13) 0.2969(10) 0.045(2) Uani 1 1 d . . . . .
C19 C 0.6709(12) 0.6834(12) 0.4170(10) 0.045(2) Uani 1 1 d . . . . .
C20 C 0.5991(13) 0.6924(13) 0.5048(10) 0.049(3) Uani 1 1 d . . . . .
H20 H 0.4936 0.6365 0.4872 0.059 Uiso 1 1 calc R U . . .
C21 C 0.6800(14) 0.7824(13) 0.6180(10) 0.050(3) Uani 1 1 d . . . . .
H21 H 0.6302 0.7865 0.6772 0.061 Uiso 1 1 calc R U . . .
C22 C 0.8354(14) 0.8669(14) 0.6445(10) 0.051(3) Uani 1 1 d . . . . .
H22 H 0.8914 0.9299 0.7212 0.061 Uiso 1 1 calc R U . . .
C23 C 0.9043(14) 0.8568(14) 0.5577(10) 0.051(3) Uani 1 1 d . . . . .
H23 H 1.0099 0.9124 0.5751 0.061 Uiso 1 1 calc R U . . .
C24 C 0.8244(13) 0.7675(13) 0.4448(10) 0.048(2) Uani 1 1 d . . . . .
H24 H 0.8752 0.7639 0.3862 0.058 Uiso 1 1 calc R U . . .
Bi1 Bi 0.47302(4) 0.87330(4) 0.31380(3) 0.04214(18) Uani 1 1 d . . . . .
HI1 H 0.5359 0.9595 0.3802 0.051 Uiso 1 1 calc R U . . .
I1 I 0.68578(8) 0.99986(8) 0.20371(6) 0.0480(2) Uani 1 1 d . . . . .

loop_
_atom_site_aniso_label
_atom_site_aniso_U_11
_atom_site_aniso_U_22
_atom_site_aniso_U_33
_atom_site_aniso_U_23
_atom_site_aniso_U_13
_atom_site_aniso_U_12
C1 0.041(5) 0.040(5) 0.050(6) 0.013(5) 0.011(4) 0.014(4)
C2 0.046(6) 0.046(6) 0.052(6) 0.023(5) 0.021(5) 0.019(5)
C3 0.061(7) 0.060(7) 0.050(6) 0.027(5) 0.016(5) 0.029(6)
C4 0.050(6) 0.050(6) 0.050(6) 0.019(5) 0.014(5) 0.020(5)
C5 0.042(6) 0.045(6) 0.049(6) 0.018(5) 0.012(5) 0.013(5)
C6 0.043(5) 0.037(5) 0.048(6) 0.017(4) 0.012(4) 0.018(4)
C7 0.041(5) 0.047(6) 0.056(6) 0.027(5) 0.022(5) 0.021(5)
C8 0.042(6) 0.052(6) 0.061(7) 0.025(5) 0.017(5) 0.019(5)
C9 0.054(7) 0.057(7) 0.071(8) 0.034(6) 0.024(6) 0.021(6)
C10 0.050(6) 0.076(9) 0.067(7) 0.049(7) 0.030(6) 0.029(6)
C11 0.029(5) 0.086(9) 0.039(5) 0.033(5) 0.023(4) 0.022(5)
C12 0.043(6) 0.050(6) 0.059(7) 0.027(5) 0.028(5) 0.021(5)
C13 0.044(6) 0.042(6) 0.050(6) 0.020(5) 0.016(5) 0.012(5)
C14 0.043(6) 0.049(6) 0.052(6) 0.021(5) 0.013(5) 0.014(5)
C15 0.051(6) 0.044(6) 0.055(6) 0.021(5) 0.014(5) 0.019(5)
C16 0.046(6) 0.058(7) 0.061(7) 0.026(6) 0.022(5) 0.025(5)
C17 0.053(7) 0.046(6) 0.063(7) 0.017(5) 0.014(5) 0.022(5)
C18 0.037(5) 0.048(6) 0.053(6) 0.020(5) 0.016(5) 0.017(4)
C19 0.043(6) 0.039(5) 0.055(6) 0.018(5) 0.011(5) 0.018(4)
C20 0.047(6) 0.049(6) 0.060(7) 0.023(5) 0.018(5) 0.024(5)
C21 0.057(7) 0.052(6) 0.056(7) 0.026(5) 0.023(5) 0.027(5)
C22 0.059(7) 0.050(6) 0.052(6) 0.022(5) 0.012(5) 0.026(5)
C23 0.048(6) 0.051(6) 0.057(7) 0.025(5) 0.008(5) 0.018(5)
C24 0.043(6) 0.044(6) 0.061(7) 0.020(5) 0.015(5) 0.019(5)
Bi1 0.0426(3) 0.0433(3) 0.0442(3) 0.01810(18) 0.01291(17) 0.01661(18)
I1 0.0447(4) 0.0479(4) 0.0526(4) 0.0197(3) 0.0165(3) 0.0130(3)

loop_
_atom_type_symbol
_atom_type_description
_atom_type_scat_dispersion_real
_atom_type_scat_dispersion_imag
_atom_type_scat_source
C C 0.0033 0.0016 'International Tables Vol C Tables 4.2.6.8 and 6.1.1.4'
H H 0.0000 0.0000 'International Tables Vol C Tables 4.2.6.8 and 6.1.1.4'
Bi Bi -4.1077 10.2566 'International Tables Vol C Tables 4.2.6.8 and 6.1.1.4'
I I -0.4742 1.8119 'International Tables Vol C Tables 4.2.6.8 and 6.1.1.4'

loop_
_geom_angle_atom_site_label_1
_geom_angle_atom_site_label_2
_geom_angle_atom_site_label_3
_geom_angle
_geom_angle_site_symmetry_1
_geom_angle_site_symmetry_3
_geom_angle_publ_flag
C2 C1 C6 119.7(10) . . ?
C2 C1 Bi1 124.0(8) . . ?
C6 C1 Bi1 116.2(8) . . ?
C3 C2 C1 120.4(11) . . ?
C3 C2 H2 119.8 . . ?
C1 C2 H2 119.8 . . ?
C2 C3 C4 120.6(11) . . ?
C2 C3 H3 119.7 . . ?
C4 C3 H3 119.7 . . ?
C5 C4 C3 119.8(11) . . ?
C5 C4 H4 120.1 . . ?
C3 C4 H4 120.1 . . ?
C4 C5 C6 120.7(11) . . ?
C4 C5 H5 119.7 . . ?
C6 C5 H5 119.7 . . ?
C1 C6 C5 118.7(10) . . ?
C1 C6 C7 121.6(10) . . ?
C5 C6 C7 119.7(10) . . ?
C8 C7 C12 119.0(10) . . ?
C8 C7 C6 120.4(10) . . ?
C12 C7 C6 120.6(10) . . ?
C9 C8 C7 120.3(12) . . ?
C9 C8 H8 119.8 . . ?
C7 C8 H8 119.8 . . ?
C8 C9 C10 119.7(12) . . ?
C8 C9 H9 120.1 . . ?
C10 C9 H9 120.1 . . ?
C11 C10 C9 121.4(11) . . ?
C11 C10 H10 119.3 . . ?
C9 C10 H10 119.3 . . ?
C10 C11 C12 121.5(11) . . ?
C10 C11 H11 119.3 . . ?
C12 C11 H11 119.3 . . ?
C7 C12 C11 117.8(10) . . ?
C7 C12 H12 121.1 . . ?
C11 C12 H12 121.1 . . ?
C14 C13 C18 120.3(10) . . ?
C14 C13 Bi1 122.0(8) . . ?
C18 C13 Bi1 117.4(8) . . ?
C13 C14 C15 120.9(11) . . ?
C13 C14 H14 119.5 . . ?
C15 C14 H14 119.5 . . ?
C14 C15 C16 118.8(11) . . ?
C14 C15 H15 120.6 . . ?
C16 C15 H15 120.6 . . ?
C17 C16 C15 119.8(11) . . ?
C17 C16 H16 120.1 . . ?
C15 C16 H16 120.1 . . ?
C16 C17 C18 121.6(11) . . ?
C16 C17 H17 119.2 . . ?
C18 C17 H17 119.2 . . ?
C17 C18 C13 118.4(11) . . ?
C17 C18 C19 120.8(10) . . ?
C13 C18 C19 120.8(10) . . ?
C24 C19 C20 118.4(11) . . ?
C24 C19 C18 121.0(10) . . ?
C20 C19 C18 120.6(10) . . ?
C21 C20 C19 120.8(11) . . ?
C21 C20 H20 119.6 . . ?
C19 C20 H20 119.6 . . ?
C20 C21 C22 119.9(11) . . ?
C20 C21 H21 120.1 . . ?
C22 C21 H21 120.1 . . ?
C23 C22 C21 118.7(11) . . ?
C23 C22 H22 120.7 . . ?
C21 C22 H22 120.7 . . ?
C22 C23 C24 121.7(12) . . ?
C22 C23 H23 119.1 . . ?
C24 C23 H23 119.1 . . ?
C19 C24 C23 120.4(11) . . ?
C19 C24 H24 119.8 . . ?
C23 C24 H24 119.8 . . ?
C13 Bi1 C1 94.9(4) . . ?
C13 Bi1 I1 93.9(3) . . ?
C1 Bi1 I1 94.7(3) . . ?
C13 Bi1 HI1 132.6 . . ?
C1 Bi1 HI1 132.6 . . ?
I1 Bi1 HI1 83.6 . . ?

loop_
_geom_bond_atom_site_label_1
_geom_bond_atom_site_label_2
_geom_bond_distance
_geom_bond_site_symmetry_2
_geom_bond_publ_flag
C1 C2 1.383(16) . ?
C1 C6 1.402(15) . ?
C1 Bi1 2.264(11) . ?
C2 C3 1.356(17) . ?
C2 H2 0.9500 . ?
C3 C4 1.404(18) . ?
C3 H3 0.9500 . ?
C4 C5 1.349(16) . ?
C4 H4 0.9500 . ?
C5 C6 1.409(15) . ?
C5 H5 0.9500 . ?
C6 C7 1.494(15) . ?
C7 C8 1.380(16) . ?
C7 C12 1.382(16) . ?
C8 C9 1.377(17) . ?
C8 H8 0.9500 . ?
C9 C10 1.390(19) . ?
C9 H9 0.9500 . ?
C10 C11 1.263(18) . ?
C10 H10 0.9500 . ?
C11 C12 1.455(16) . ?
C11 H11 0.9500 . ?
C12 H12 0.9500 . ?
C13 C14 1.377(16) . ?
C13 C18 1.403(15) . ?
C13 Bi1 2.248(11) . ?
C14 C15 1.391(16) . ?
C14 H14 0.9500 . ?
C15 C16 1.413(16) . ?
C15 H15 0.9500 . ?
C16 C17 1.365(17) . ?
C16 H16 0.9500 . ?
C17 C18 1.396(16) . ?
C17 H17 0.9500 . ?
C18 C19 1.485(16) . ?
C19 C24 1.386(16) . ?
C19 C20 1.395(16) . ?
C20 C21 1.393(17) . ?
C20 H20 0.9500 . ?
C21 C22 1.404(18) . ?
C21 H21 0.9500 . ?
C22 C23 1.365(18) . ?
C22 H22 0.9500 . ?
C23 C24 1.387(17) . ?
C23 H23 0.9500 . ?
C24 H24 0.9500 . ?
Bi1 I1 2.8829(8) . ?
Bi1 HI1 0.9500 . ?

loop_
_geom_torsion_atom_site_label_1
_geom_torsion_atom_site_label_2
_geom_torsion_atom_site_label_3
_geom_torsion_atom_site_label_4
_geom_torsion
_geom_torsion_site_symmetry_1
_geom_torsion_site_symmetry_2
_geom_torsion_site_symmetry_3
_geom_torsion_site_symmetry_4
_geom_torsion_publ_flag
C6 C1 C2 C3 -1.1(16) . . . . ?
Bi1 C1 C2 C3 -177.2(8) . . . . ?
C1 C2 C3 C4 1.1(18) . . . . ?
C2 C3 C4 C5 -1.7(18) . . . . ?
C3 C4 C5 C6 2.4(17) . . . . ?
C2 C1 C6 C5 1.7(15) . . . . ?
Bi1 C1 C6 C5 178.1(8) . . . . ?
C2 C1 C6 C7 179.3(10) . . . . ?
Bi1 C1 C6 C7 -4.3(13) . . . . ?
C4 C5 C6 C1 -2.4(16) . . . . ?
C4 C5 C6 C7 180.0(10) . . . . ?
C1 C6 C7 C8 -124.5(12) . . . . ?
C5 C6 C7 C8 53.1(14) . . . . ?
C1 C6 C7 C12 54.6(14) . . . . ?
C5 C6 C7 C12 -127.8(11) . . . . ?
C12 C7 C8 C9 -5.5(16) . . . . ?
C6 C7 C8 C9 173.7(10) . . . . ?
C7 C8 C9 C10 2.0(17) . . . . ?
C8 C9 C10 C11 1.9(18) . . . . ?
C9 C10 C11 C12 -2.2(17) . . . . ?
C8 C7 C12 C11 5.1(14) . . . . ?
C6 C7 C12 C11 -174.0(9) . . . . ?
C10 C11 C12 C7 -1.3(15) . . . . ?
C18 C13 C14 C15 -1.0(17) . . . . ?
Bi1 C13 C14 C15 172.9(8) . . . . ?
C13 C14 C15 C16 0.5(17) . . . . ?
C14 C15 C16 C17 -0.5(18) . . . . ?
C15 C16 C17 C18 1.1(19) . . . . ?
C16 C17 C18 C13 -1.6(18) . . . . ?
C16 C17 C18 C19 178.3(11) . . . . ?
C14 C13 C18 C17 1.5(16) . . . . ?
Bi1 C13 C18 C17 -172.7(9) . . . . ?
C14 C13 C18 C19 -178.4(10) . . . . ?
Bi1 C13 C18 C19 7.4(13) . . . . ?
C17 C18 C19 C24 76.0(15) . . . . ?
C13 C18 C19 C24 -104.1(12) . . . . ?
C17 C18 C19 C20 -102.9(13) . . . . ?
C13 C18 C19 C20 77.0(14) . . . . ?
C24 C19 C20 C21 -0.7(16) . . . . ?
C18 C19 C20 C21 178.2(10) . . . . ?
C19 C20 C21 C22 0.8(17) . . . . ?
C20 C21 C22 C23 -1.0(16) . . . . ?
C21 C22 C23 C24 1.0(17) . . . . ?
C20 C19 C24 C23 0.7(16) . . . . ?
C18 C19 C24 C23 -178.2(10) . . . . ?
C22 C23 C24 C19 -0.9(17) . . . . ?
